data_7150267
loop_
_publ_author_name
'Lu, Zhong-Lin'
'Neverov, Alexei A.'
'Brown, R. Stan'

_publ_section_title
;
 An ortho-palladated dimethylbenzylamine complex as a highly efficient
 turnover catalyst for the decomposition of P=S insecticides.
 Mechanistic studies of the methanolysis of some P=S-containing
 phosphorothioate triesters.
;
_journal_issue 18
_journal_name_full 'Organic &amp; biomolecular chemistry'
_journal_page_first 3379
_journal_page_last 3387
_journal_paper_doi 10.1039/b508917d
_journal_volume 3
_journal_year 2005
_chemical_formula_sum 'C15 H17 F3 N2 O3 Pd S'
_chemical_formula_weight 468.77
_chemical_name_systematic
;
?
;
_space_group_IT_number 14
_symmetry_cell_setting monoclinic
_symmetry_space_group_name_Hall '-P 2ybc'
_symmetry_space_group_name_H-M 'P 1 21/c 1'
_atom_sites_solution_hydrogens geom
_atom_sites_solution_primary direct
_atom_sites_solution_secondary difmap
_audit_creation_method SHELXL-97
_cell_angle_alpha 90.00
_cell_angle_beta 97.942(3)
_cell_angle_gamma 90.00
_cell_formula_units_Z 4
_cell_length_a 9.1402(17)
_cell_length_b 12.351(2)
_cell_length_c 15.852(3)
_cell_measurement_temperature 180(2)
_cell_volume 1772.4(6)
_computing_cell_refinement 'Bruker XSCANS'
_computing_data_collection 'Bruker XSCANS'
_computing_data_reduction 'Bruker SHELXTL'
_computing_molecular_graphics 'Bruker SHELXTL'
_computing_publication_material 'Bruker SHELXTL'
_computing_structure_refinement 'SHELXL-97 (Sheldrick, 1997)'
_computing_structure_solution 'SHELXS-97 (Sheldrick, 1990)'
_diffrn_ambient_temperature 180(2)
_diffrn_measured_fraction_theta_full 0.907
_diffrn_measured_fraction_theta_max 0.907
_diffrn_measurement_device_type 'Bruker P4'
_diffrn_measurement_method '\w scans'
_diffrn_radiation_monochromator graphite
_diffrn_radiation_source 'fine-focus sealed tube'
_diffrn_radiation_type MoK\a
_diffrn_radiation_wavelength 0.71073
_diffrn_reflns_av_R_equivalents 0.0290
_diffrn_reflns_av_sigmaI/netI 0.0361
_diffrn_reflns_limit_h_max 12
_diffrn_reflns_limit_h_min -10
_diffrn_reflns_limit_k_max 16
_diffrn_reflns_limit_k_min -16
_diffrn_reflns_limit_l_max 20
_diffrn_reflns_limit_l_min -20
_diffrn_reflns_number 11759
_diffrn_reflns_theta_full 28.31
_diffrn_reflns_theta_max 28.31
_diffrn_reflns_theta_min 2.10
_exptl_absorpt_coefficient_mu 1.211
_exptl_absorpt_correction_T_max 1.0000
_exptl_absorpt_correction_T_min 0.7016
_exptl_absorpt_correction_type 'Empirical (Bruker SADABS)'
_exptl_crystal_colour colorless
_exptl_crystal_density_diffrn 1.757
_exptl_crystal_density_method 'not measured'
_exptl_crystal_description prism
_exptl_crystal_F_000 936
_exptl_crystal_size_max 0.5
_exptl_crystal_size_mid 0.06
_exptl_crystal_size_min 0.06
_refine_diff_density_max 0.685
_refine_diff_density_min -0.645
_refine_diff_density_rms 0.082
_refine_ls_extinction_method none
_refine_ls_goodness_of_fit_ref 1.041
_refine_ls_hydrogen_treatment mixed
_refine_ls_matrix_type full
_refine_ls_number_parameters 294
_refine_ls_number_reflns 4005
_refine_ls_number_restraints 0
_refine_ls_restrained_S_all 1.041
_refine_ls_R_factor_all 0.0460
_refine_ls_R_factor_gt 0.0300
_refine_ls_shift/su_max 0.000
_refine_ls_shift/su_mean 0.000
_refine_ls_structure_factor_coef Fsqd
_refine_ls_weighting_details 'calc w=1/[\s^2^(Fo^2^)+(0.0249P)^2^+1.5007P] where P=(Fo^2^+2Fc^2^)/3'
_refine_ls_weighting_scheme calc
_refine_ls_wR_factor_gt 0.0601
_refine_ls_wR_factor_ref 0.0649
_reflns_number_gt 3183
_reflns_number_total 4005
_reflns_threshold_expression >2sigma(I)
_cod_data_source_file b508917d.txt
_cod_data_source_block rs02
_cod_depositor_comments
;
The following automatic conversions were performed:
'_symmetry_cell_setting' value 'Monoclinic' changed to 'monoclinic'
according to '/home/saulius/struct/CIF-dictionaries/cif_core.dic'
dictionary named 'cif_core.dic' version 2.4.1 from 2010-06-29.

Automatic conversion script
Id: cif_fix_enum 1527 2010-12-29 10:47:43Z saulius 
;
_cod_original_cell_volume 1772.3(6)
_cod_original_sg_symbol_H-M P2(1)/c
_cod_database_code 7150267

loop_
_symmetry_equiv_pos_as_xyz
'x, y, z'
'-x, y+1/2, -z+1/2'
'-x, -y, -z'
'x, -y-1/2, z-1/2'

loop_
_atom_site_label
_atom_site_type_symbol
_atom_site_fract_x
_atom_site_fract_y
_atom_site_fract_z
_atom_site_U_iso_or_equiv
_atom_site_adp_type
_atom_site_occupancy
_atom_site_symmetry_multiplicity
_atom_site_calc_flag
_atom_site_refinement_flags
_atom_site_disorder_assembly
_atom_site_disorder_group
Pd1 Pd 0.24597(2) 0.018714(17) 0.127092(14) 0.02290(7) Uani 1 1 d . . .
S1 S 0.34574(8) 0.03478(6) 0.33274(5) 0.02778(16) Uani 1 1 d . . .
O1 O 0.2252(2) 0.04632(17) 0.26279(12) 0.0296(5) Uani 1 1 d . . .
O2 O 0.3681(3) 0.12943(19) 0.38474(16) 0.0516(7) Uani 1 1 d . . .
O3 O 0.4753(2) -0.01499(19) 0.30944(15) 0.0422(6) Uani 1 1 d . . .
F1 F 0.2353(3) -0.1543(2) 0.35742(18) 0.0839(9) Uani 1 1 d . . .
F2 F 0.3726(3) -0.0921(2) 0.46491(15) 0.0684(7) Uani 1 1 d . . .
F3 F 0.1569(3) -0.0282(2) 0.43178(17) 0.0865(9) Uani 1 1 d . . .
N1 N 0.3154(3) 0.17465(19) 0.10415(15) 0.0274(5) Uani 1 1 d . . .
N2 N 0.1811(2) -0.13744(19) 0.13956(15) 0.0234(5) Uani 1 1 d . . .
C1 C 0.3315(3) 0.0835(2) -0.03019(18) 0.0251(6) Uani 1 1 d . . .
C2 C 0.3439(3) 0.0836(3) -0.11636(19) 0.0300(7) Uani 1 1 d . . .
H2 H 0.395(3) 0.139(2) -0.1414(19) 0.025(8) Uiso 1 1 d . . .
C3 C 0.2799(3) 0.0011(3) -0.1686(2) 0.0319(7) Uani 1 1 d . . .
H3 H 0.291(4) 0.000(3) -0.226(3) 0.056(11) Uiso 1 1 d . . .
C4 C 0.2005(3) -0.0789(3) -0.1350(2) 0.0327(7) Uani 1 1 d . . .
H4 H 0.154(3) -0.138(2) -0.1708(19) 0.028(8) Uiso 1 1 d . . .
C5 C 0.1858(3) -0.0792(2) -0.04871(19) 0.0278(6) Uani 1 1 d . . .
H5 H 0.135(3) -0.133(2) -0.0252(18) 0.024(8) Uiso 1 1 d . . .
C6 C 0.2527(3) 0.0017(2) 0.00489(17) 0.0238(6) Uani 1 1 d . . .
C7 C 0.4025(3) 0.1658(3) 0.0309(2) 0.0297(7) Uani 1 1 d . . .
H7A H 0.503(3) 0.143(2) 0.0561(18) 0.024(8) Uiso 1 1 d . . .
H7B H 0.406(3) 0.235(3) 0.0039(19) 0.029(8) Uiso 1 1 d . . .
C8 C 0.1847(4) 0.2445(3) 0.0791(3) 0.0405(9) Uani 1 1 d . . .
H8A H 0.130(4) 0.216(3) 0.034(2) 0.051(12) Uiso 1 1 d . . .
H8B H 0.213(4) 0.316(3) 0.073(2) 0.043(10) Uiso 1 1 d . . .
H8C H 0.121(4) 0.245(3) 0.125(2) 0.051(11) Uiso 1 1 d . . .
C9 C 0.4091(4) 0.2245(3) 0.1770(2) 0.0391(8) Uani 1 1 d . . .
H9A H 0.358(3) 0.235(2) 0.219(2) 0.026(8) Uiso 1 1 d . . .
H9B H 0.442(3) 0.295(3) 0.1605(19) 0.032(9) Uiso 1 1 d . . .
H9C H 0.491(4) 0.176(3) 0.197(2) 0.045(10) Uiso 1 1 d . . .
C10 C 0.2718(3) -0.2212(3) 0.1329(2) 0.0331(7) Uani 1 1 d . . .
H10 H 0.363(3) -0.210(2) 0.1205(18) 0.024(8) Uiso 1 1 d . . .
C11 C 0.2290(4) -0.3268(3) 0.1386(2) 0.0357(7) Uani 1 1 d . . .
H11 H 0.295(4) -0.379(3) 0.134(2) 0.047(11) Uiso 1 1 d . . .
C12 C 0.0861(4) -0.3485(3) 0.1518(2) 0.0379(8) Uani 1 1 d . . .
H12 H 0.054(4) -0.416(3) 0.155(2) 0.042(10) Uiso 1 1 d . . .
C13 C -0.0077(4) -0.2633(3) 0.1588(2) 0.0404(8) Uani 1 1 d . . .
H13 H -0.106(4) -0.278(3) 0.168(2) 0.052(11) Uiso 1 1 d . . .
C14 C 0.0428(3) -0.1595(3) 0.1529(2) 0.0307(7) Uani 1 1 d . . .
H14 H -0.016(3) -0.096(2) 0.1569(19) 0.028(8) Uiso 1 1 d . . .
C15 C 0.2738(4) -0.0658(3) 0.4005(2) 0.0453(9) Uani 1 1 d . . .

loop_
_atom_site_aniso_label
_atom_site_aniso_U_11
_atom_site_aniso_U_22
_atom_site_aniso_U_33
_atom_site_aniso_U_23
_atom_site_aniso_U_13
_atom_site_aniso_U_12
Pd1 0.02615(11) 0.02187(11) 0.02080(11) 0.00076(10) 0.00369(8) -0.00468(9)
S1 0.0330(4) 0.0246(4) 0.0255(4) 0.0003(3) 0.0033(3) 0.0047(3)
O1 0.0324(10) 0.0342(12) 0.0217(11) -0.0007(8) 0.0022(8) 0.0027(9)
O2 0.0741(18) 0.0369(14) 0.0382(14) -0.0123(11) -0.0119(13) 0.0091(12)
O3 0.0347(11) 0.0455(14) 0.0487(14) 0.0091(11) 0.0145(10) 0.0109(10)
F1 0.109(2) 0.0519(16) 0.089(2) 0.0208(14) 0.0048(17) -0.0321(15)
F2 0.0638(14) 0.0910(19) 0.0504(14) 0.0416(13) 0.0082(12) 0.0224(13)
F3 0.0624(15) 0.130(2) 0.0772(18) 0.0580(17) 0.0443(14) 0.0424(15)
N1 0.0313(13) 0.0246(13) 0.0259(14) -0.0007(10) 0.0025(11) -0.0059(10)
N2 0.0253(11) 0.0246(13) 0.0206(13) 0.0020(9) 0.0041(10) -0.0026(9)
C1 0.0201(12) 0.0285(16) 0.0259(16) 0.0051(12) 0.0008(11) -0.0002(11)
C2 0.0245(14) 0.0394(19) 0.0263(16) 0.0092(14) 0.0045(12) -0.0039(13)
C3 0.0310(15) 0.041(2) 0.0242(16) -0.0005(13) 0.0067(12) 0.0058(13)
C4 0.0354(15) 0.0343(18) 0.0274(17) -0.0052(14) 0.0012(13) 0.0029(14)
C5 0.0283(14) 0.0258(16) 0.0294(16) 0.0027(13) 0.0044(12) -0.0024(12)
C6 0.0241(13) 0.0256(16) 0.0223(14) 0.0020(11) 0.0056(11) 0.0005(11)
C7 0.0316(16) 0.0309(17) 0.0262(17) 0.0050(13) 0.0021(13) -0.0075(13)
C8 0.043(2) 0.026(2) 0.052(3) 0.0003(16) 0.0061(19) 0.0012(15)
C9 0.052(2) 0.0317(19) 0.033(2) -0.0033(16) 0.0034(17) -0.0148(17)
C10 0.0273(16) 0.0360(18) 0.038(2) 0.0044(15) 0.0099(14) -0.0011(13)
C11 0.0454(19) 0.0285(18) 0.0331(19) 0.0050(14) 0.0053(15) 0.0052(15)
C12 0.0445(19) 0.0273(18) 0.039(2) 0.0075(15) -0.0047(15) -0.0133(15)
C13 0.0305(17) 0.039(2) 0.051(2) 0.0125(16) 0.0026(15) -0.0108(14)
C14 0.0249(14) 0.0318(17) 0.0358(18) 0.0049(14) 0.0051(13) 0.0009(13)
C15 0.0434(19) 0.055(2) 0.040(2) 0.0202(18) 0.0130(17) 0.0105(17)

loop_
_atom_type_symbol
_atom_type_description
_atom_type_scat_dispersion_real
_atom_type_scat_dispersion_imag
_atom_type_scat_source
C C 0.0033 0.0016 'International Tables Vol C Tables 4.2.6.8 and 6.1.1.4'
H H 0.0000 0.0000 'International Tables Vol C Tables 4.2.6.8 and 6.1.1.4'
N N 0.0061 0.0033 'International Tables Vol C Tables 4.2.6.8 and 6.1.1.4'
O O 0.0106 0.0060 'International Tables Vol C Tables 4.2.6.8 and 6.1.1.4'
F F 0.0171 0.0103 'International Tables Vol C Tables 4.2.6.8 and 6.1.1.4'
S S 0.1246 0.1234 'International Tables Vol C Tables 4.2.6.8 and 6.1.1.4'
Pd Pd -0.9988 1.0072 'International Tables Vol C Tables 4.2.6.8 and 6.1.1.4'

loop_
_geom_angle_atom_site_label_1
_geom_angle_atom_site_label_2
_geom_angle_atom_site_label_3
_geom_angle
_geom_angle_site_symmetry_1
_geom_angle_site_symmetry_3
_geom_angle_publ_flag
C6 Pd1 N2 92.50(10) . . ?
C6 Pd1 N1 82.78(10) . . ?
N2 Pd1 N1 175.20(9) . . ?
C6 Pd1 O1 175.89(9) . . ?
N2 Pd1 O1 89.22(8) . . ?
N1 Pd1 O1 95.55(9) . . ?
O3 S1 O2 116.36(16) . . ?
O3 S1 O1 114.34(13) . . ?
O2 S1 O1 113.05(14) . . ?
O3 S1 C15 103.79(15) . . ?
O2 S1 C15 104.61(18) . . ?
O1 S1 C15 102.62(15) . . ?
S1 O1 Pd1 124.55(11) . . ?
C9 N1 C8 109.1(3) . . ?
C9 N1 C7 108.9(2) . . ?
C8 N1 C7 109.2(3) . . ?
C9 N1 Pd1 114.1(2) . . ?
C8 N1 Pd1 109.44(19) . . ?
C7 N1 Pd1 106.02(18) . . ?
C14 N2 C10 117.6(3) . . ?
C14 N2 Pd1 120.2(2) . . ?
C10 N2 Pd1 122.19(19) . . ?
C2 C1 C6 120.6(3) . . ?
C2 C1 C7 123.5(3) . . ?
C6 C1 C7 115.9(3) . . ?
C1 C2 C3 120.1(3) . . ?
C4 C3 C2 119.8(3) . . ?
C3 C4 C5 120.6(3) . . ?
C4 C5 C6 120.2(3) . . ?
C5 C6 C1 118.7(3) . . ?
C5 C6 Pd1 127.4(2) . . ?
C1 C6 Pd1 113.8(2) . . ?
C1 C7 N1 108.8(2) . . ?
N2 C10 C11 123.0(3) . . ?
C10 C11 C12 118.8(3) . . ?
C13 C12 C11 118.6(3) . . ?
C14 C13 C12 119.5(3) . . ?
N2 C14 C13 122.4(3) . . ?
F2 C15 F1 107.9(3) . . ?
F2 C15 F3 107.5(3) . . ?
F1 C15 F3 108.4(3) . . ?
F2 C15 S1 111.3(3) . . ?
F1 C15 S1 110.8(3) . . ?
F3 C15 S1 110.9(3) . . ?

loop_
_geom_bond_atom_site_label_1
_geom_bond_atom_site_label_2
_geom_bond_distance
_geom_bond_site_symmetry_2
_geom_bond_publ_flag
Pd1 C6 1.958(3) . ?
Pd1 N2 2.035(2) . ?
Pd1 N1 2.075(2) . ?
Pd1 O1 2.212(2) . ?
S1 O3 1.427(2) . ?
S1 O2 1.429(2) . ?
S1 O1 1.458(2) . ?
S1 C15 1.823(4) . ?
F1 C15 1.311(5) . ?
F2 C15 1.307(4) . ?
F3 C15 1.323(4) . ?
N1 C9 1.474(4) . ?
N1 C8 1.482(4) . ?
N1 C7 1.500(4) . ?
N2 C14 1.338(3) . ?
N2 C10 1.339(4) . ?
C1 C2 1.386(4) . ?
C1 C6 1.400(4) . ?
C1 C7 1.490(4) . ?
C2 C3 1.390(4) . ?
C3 C4 1.376(4) . ?
C4 C5 1.394(4) . ?
C5 C6 1.396(4) . ?
C10 C11 1.368(5) . ?
C11 C12 1.377(5) . ?
C12 C13 1.371(5) . ?
C13 C14 1.370(4) . ?

loop_
_geom_torsion_atom_site_label_1
_geom_torsion_atom_site_label_2
_geom_torsion_atom_site_label_3
_geom_torsion_atom_site_label_4
_geom_torsion
_geom_torsion_site_symmetry_1
_geom_torsion_site_symmetry_2
_geom_torsion_site_symmetry_3
_geom_torsion_site_symmetry_4
_geom_torsion_publ_flag
O3 S1 O1 Pd1 -10.7(2) . . . . ?
O2 S1 O1 Pd1 125.55(17) . . . . ?
C15 S1 O1 Pd1 -122.36(17) . . . . ?
C6 Pd1 O1 S1 -152.4(13) . . . . ?
N2 Pd1 O1 S1 92.84(16) . . . . ?
N1 Pd1 O1 S1 -86.65(16) . . . . ?
C6 Pd1 N1 C9 -149.1(2) . . . . ?
N2 Pd1 N1 C9 -139.3(11) . . . . ?
O1 Pd1 N1 C9 34.7(2) . . . . ?
C6 Pd1 N1 C8 88.4(2) . . . . ?
N2 Pd1 N1 C8 98.2(11) . . . . ?
O1 Pd1 N1 C8 -87.8(2) . . . . ?
C6 Pd1 N1 C7 -29.28(18) . . . . ?
N2 Pd1 N1 C7 -19.4(12) . . . . ?
O1 Pd1 N1 C7 154.50(18) . . . . ?
C6 Pd1 N2 C14 -108.4(2) . . . . ?
N1 Pd1 N2 C14 -118.2(11) . . . . ?
O1 Pd1 N2 C14 67.9(2) . . . . ?
C6 Pd1 N2 C10 70.0(2) . . . . ?
N1 Pd1 N2 C10 60.2(12) . . . . ?
O1 Pd1 N2 C10 -113.7(2) . . . . ?
C6 C1 C2 C3 -1.1(4) . . . . ?
C7 C1 C2 C3 177.1(3) . . . . ?
C1 C2 C3 C4 1.9(4) . . . . ?
C2 C3 C4 C5 -1.1(5) . . . . ?
C3 C4 C5 C6 -0.6(5) . . . . ?
C4 C5 C6 C1 1.4(4) . . . . ?
C4 C5 C6 Pd1 179.4(2) . . . . ?
C2 C1 C6 C5 -0.6(4) . . . . ?
C7 C1 C6 C5 -178.9(3) . . . . ?
C2 C1 C6 Pd1 -178.9(2) . . . . ?
C7 C1 C6 Pd1 2.8(3) . . . . ?
N2 Pd1 C6 C5 18.1(3) . . . . ?
N1 Pd1 C6 C5 -162.7(3) . . . . ?
O1 Pd1 C6 C5 -96.5(13) . . . . ?
N2 Pd1 C6 C1 -163.8(2) . . . . ?
N1 Pd1 C6 C1 15.4(2) . . . . ?
O1 Pd1 C6 C1 81.6(14) . . . . ?
C2 C1 C7 N1 153.9(3) . . . . ?
C6 C1 C7 N1 -27.8(4) . . . . ?
C9 N1 C7 C1 160.4(3) . . . . ?
C8 N1 C7 C1 -80.6(3) . . . . ?
Pd1 N1 C7 C1 37.2(3) . . . . ?
C14 N2 C10 C11 0.4(5) . . . . ?
Pd1 N2 C10 C11 -178.1(3) . . . . ?
N2 C10 C11 C12 0.0(5) . . . . ?
C10 C11 C12 C13 -0.1(5) . . . . ?
C11 C12 C13 C14 -0.3(5) . . . . ?
C10 N2 C14 C13 -0.8(5) . . . . ?
Pd1 N2 C14 C13 177.7(3) . . . . ?
C12 C13 C14 N2 0.7(5) . . . . ?
O3 S1 C15 F2 56.5(3) . . . . ?
O2 S1 C15 F2 -65.9(3) . . . . ?
O1 S1 C15 F2 175.8(3) . . . . ?
O3 S1 C15 F1 -63.5(3) . . . . ?
O2 S1 C15 F1 174.1(3) . . . . ?
O1 S1 C15 F1 55.8(3) . . . . ?
O3 S1 C15 F3 176.1(3) . . . . ?
O2 S1 C15 F3 53.7(3) . . . . ?
O1 S1 C15 F3 -64.6(3) . . . . ?
